data_4516024
loop_
_publ_author_name
'Singh, Chandan'
'Prakasham, A. P.'
'Gangwar, Manoj Kumar'
'Butcher, Raymond J.'
'Ghosh, Prasenjit'

_publ_section_title
;
 One-Pot Tandem Hiyama Alkynylation/Cyclizations by Palladium(II) Acyclic
 Diaminocarbene (ADC) Complexes Yielding Biologically Relevant Benzofuran
 Scaffolds.
;
_journal_issue 2
_journal_name_full 'ACS omega'
_journal_page_first 1740
_journal_page_last 1756
_journal_paper_doi 10.1021/acsomega.7b01974
_journal_volume 3
_journal_year 2018
_chemical_formula_moiety 'C25 H33 Cl2 N3 Pd'
_chemical_formula_sum 'C25 H33 Cl2 N3 Pd'
_chemical_formula_weight 552.84
_space_group_crystal_system monoclinic
_space_group_IT_number 14
_space_group_name_Hall '-P 2yn'
_space_group_name_H-M_alt 'P 1 21/n 1'
_atom_sites_solution_hydrogens mixed
_atom_sites_solution_primary direct
_atom_sites_solution_secondary difmap
_audit_creation_date 2017-12-29
_audit_creation_method
;
Olex2 1.2
(compiled 2017.08.10 svn.r3458 for OlexSys, GUI svn.r5381)
;
_cell_angle_alpha 90
_cell_angle_beta 95.392(3)
_cell_angle_gamma 90
_cell_formula_units_Z 4
_cell_length_a 8.6965(17)
_cell_length_b 13.393(3)
_cell_length_c 21.541(4)
_cell_measurement_reflns_used 5011
_cell_measurement_temperature 100(2)
_cell_measurement_theta_max 25.00
_cell_measurement_theta_min 2.62
_cell_volume 2497.8(9)
_computing_cell_refinement 'Rigaku CrystalClear'
_computing_data_collection 'Rigaku CrystalClear'
_computing_data_reduction 'Rigaku CrystalClear'
_computing_molecular_graphics 'Olex2 (Dolomanov et al., 2009)'
_computing_publication_material 'Olex2 (Dolomanov et al., 2009)'
_computing_structure_refinement 'ShelXL (Sheldrick, 2015)'
_computing_structure_solution 'SHELXS-97 (Sheldrick, 2008)'
_diffrn_ambient_temperature 100.15
_diffrn_detector_area_resol_mean 7.111
_diffrn_measured_fraction_theta_full 0.978
_diffrn_measured_fraction_theta_max 0.978
_diffrn_measurement_device_type 'Rigaku CCD'
_diffrn_measurement_method '\w scans'
_diffrn_radiation_type MoK\a
_diffrn_radiation_wavelength 0.71075
_diffrn_reflns_av_R_equivalents 0.0343
_diffrn_reflns_av_unetI/netI 0.0289
_diffrn_reflns_Laue_measured_fraction_full 0.978
_diffrn_reflns_Laue_measured_fraction_max 0.978
_diffrn_reflns_limit_h_max 10
_diffrn_reflns_limit_h_min -10
_diffrn_reflns_limit_k_max 14
_diffrn_reflns_limit_k_min -15
_diffrn_reflns_limit_l_max 25
_diffrn_reflns_limit_l_min -22
_diffrn_reflns_number 17474
_diffrn_reflns_point_group_measured_fraction_full 0.978
_diffrn_reflns_point_group_measured_fraction_max 0.978
_diffrn_reflns_theta_full 25.000
_diffrn_reflns_theta_max 25.000
_diffrn_reflns_theta_min 2.619
_diffrn_source 'fine-focus sealed tube'
_exptl_absorpt_coefficient_mu 0.974
_exptl_absorpt_correction_T_max 0.823
_exptl_absorpt_correction_T_min 0.651
_exptl_absorpt_correction_type multi-scan
_exptl_absorpt_process_details CrystalClear
_exptl_crystal_colour Colorless
_exptl_crystal_density_diffrn 1.470
_exptl_crystal_density_method 'not measured'
_exptl_crystal_description Prism
_exptl_crystal_F_000 1136
_exptl_crystal_size_max 0.43
_exptl_crystal_size_mid 0.32
_exptl_crystal_size_min 0.2
_refine_diff_density_max 0.818
_refine_diff_density_min -0.563
_refine_diff_density_rms 0.075
_refine_ls_extinction_method none
_refine_ls_goodness_of_fit_ref 1.052
_refine_ls_hydrogen_treatment mixed
_refine_ls_matrix_type full
_refine_ls_number_parameters 379
_refine_ls_number_reflns 4302
_refine_ls_number_restraints 0
_refine_ls_restrained_S_all 1.052
_refine_ls_R_factor_all 0.0289
_refine_ls_R_factor_gt 0.0260
_refine_ls_shift/su_max 0.003
_refine_ls_shift/su_mean 0.000
_refine_ls_structure_factor_coef Fsqd
_refine_ls_weighting_details 'w=1/[\s^2^(Fo^2^)+(0.0421P)^2^+0.0352P] where P=(Fo^2^+2Fc^2^)/3'
_refine_ls_weighting_scheme calc
_refine_ls_wR_factor_gt 0.0651
_refine_ls_wR_factor_ref 0.0668
_reflns_Friedel_coverage 0.000
_reflns_number_gt 3930
_reflns_number_total 4302
_reflns_threshold_expression 'I > 2\s(I)'
_cod_data_source_file ao7b01974_si_002.cif
_cod_data_source_block pg-cs-194
_cod_database_code 4516024
_shelx_shelxl_version_number 2016/6
_shelx_space_group_comment
;
The symmetry employed for this shelxl refinement is uniquely defined
by the following loop, which should always be used as a source of
symmetry information in preference to the above space-group names.
They are only intended as comments.
;
_shelx_estimated_absorpt_t_max 0.829
_shelx_estimated_absorpt_t_min 0.679
_exptl_absorpt_special_details
; 
 ? 
;
_olex2_refinement_description
;
1. Fixed Uiso
 At 1.5 times of:
  All C(H,H,H) groups
2.a Idealised Me refined as rotating group:
 C8(H8A,H8B,H8C), C9(H9A,H9B,H9C), C10(H10A,H10B,H10C)
;
_olex2_submission_special_instructions 'No special instructions were received'

loop_
_space_group_symop_operation_xyz
'x, y, z'
'-x+1/2, y+1/2, -z+1/2'
'-x, -y, -z'
'x-1/2, -y-1/2, z-1/2'

loop_
_atom_site_label
_atom_site_type_symbol
_atom_site_fract_x
_atom_site_fract_y
_atom_site_fract_z
_atom_site_U_iso_or_equiv
_atom_site_adp_type
_atom_site_occupancy
_atom_site_site_symmetry_order
_atom_site_calc_flag
_atom_site_refinement_flags_posn
Pd1 Pd 0.41407(2) 0.43714(2) 0.71794(2) 0.01115(8) Uani 1 1 d .
Cl1 Cl 0.33708(7) 0.52013(4) 0.80360(2) 0.01772(14) Uani 1 1 d .
Cl2 Cl 0.49666(7) 0.59129(4) 0.67707(3) 0.01740(14) Uani 1 1 d .
N1 N 0.5414(2) 0.30656(13) 0.61694(8) 0.0143(4) Uani 1 1 d .
N2 N 0.2008(2) 0.27717(15) 0.74062(9) 0.0141(4) Uani 1 1 d .
H2 H 0.169(3) 0.2320(18) 0.7573(10) 0.009(6) Uiso 1 1 d .
N3 N 0.4427(2) 0.25430(13) 0.79123(8) 0.0138(4) Uani 1 1 d .
C1 C 0.4916(3) 0.35936(17) 0.65265(10) 0.0152(5) Uani 1 1 d .
C2 C 0.5998(3) 0.23219(16) 0.57995(10) 0.0144(5) Uani 1 1 d .
C3 C 0.6966(3) 0.16039(17) 0.61066(10) 0.0159(5) Uani 1 1 d .
C4 C 0.7495(3) 0.08481(18) 0.57383(12) 0.0205(5) Uani 1 1 d .
H4 H 0.818(3) 0.0409(19) 0.5945(12) 0.022(7) Uiso 1 1 d .
C5 C 0.7070(3) 0.07858(17) 0.51020(11) 0.0219(6) Uani 1 1 d .
C6 C 0.6121(3) 0.15237(18) 0.48237(11) 0.0205(5) Uani 1 1 d .
H6 H 0.587(3) 0.1516(18) 0.4393(12) 0.024(7) Uiso 1 1 d .
C7 C 0.5571(3) 0.23158(17) 0.51587(10) 0.0167(5) Uani 1 1 d .
C8 C 0.7390(3) 0.16445(18) 0.67965(10) 0.0217(5) Uani 1 1 d .
H8A H 0.779191 0.230933 0.691185 0.032 Uiso 1 1 calc GR
H8B H 0.818268 0.114161 0.691422 0.032 Uiso 1 1 calc GR
H8C H 0.647268 0.150927 0.701457 0.032 Uiso 1 1 calc GR
C9 C 0.7606(4) -0.00720(19) 0.47259(12) 0.0336(7) Uani 1 1 d .
H9A H 0.863000 -0.029017 0.490380 0.050 Uiso 1 1 calc GR
H9B H 0.766379 0.014261 0.429380 0.050 Uiso 1 1 calc GR
H9C H 0.687486 -0.062718 0.473538 0.050 Uiso 1 1 calc GR
C10 C 0.4580(3) 0.31088(19) 0.48371(11) 0.0224(6) Uani 1 1 d .
H10A H 0.429843 0.359968 0.514413 0.034 Uiso 1 1 calc GR
H10B H 0.364171 0.280481 0.463134 0.034 Uiso 1 1 calc GR
H10C H 0.515205 0.344135 0.452496 0.034 Uiso 1 1 calc GR
C11 C 0.3447(3) 0.30844(16) 0.75399(9) 0.0123(5) Uani 1 1 d .
C12 C 0.0904(3) 0.32727(16) 0.69743(10) 0.0134(5) Uani 1 1 d .
C13 C 0.0886(3) 0.30856(16) 0.63384(10) 0.0147(5) Uani 1 1 d .
C14 C -0.0157(3) 0.36158(17) 0.59357(11) 0.0178(5) Uani 1 1 d .
H14 H -0.016(3) 0.3513(17) 0.5505(11) 0.016(6) Uiso 1 1 d .
C15 C -0.1199(3) 0.42876(16) 0.61485(11) 0.0176(5) Uani 1 1 d .
C16 C -0.1226(3) 0.44007(16) 0.67875(12) 0.0170(5) Uani 1 1 d .
H16 H -0.200(3) 0.4797(19) 0.6905(11) 0.024(7) Uiso 1 1 d .
C17 C -0.0188(3) 0.39040(16) 0.72120(10) 0.0153(5) Uani 1 1 d .
C18 C 0.1850(3) 0.22870(19) 0.60715(11) 0.0180(5) Uani 1 1 d .
H18A H 0.271(3) 0.205(2) 0.6343(12) 0.028(7) Uiso 1 1 d .
H18B H 0.231(3) 0.2519(18) 0.5713(12) 0.021(7) Uiso 1 1 d .
H18C H 0.120(3) 0.171(2) 0.5968(12) 0.032(8) Uiso 1 1 d .
C19 C -0.2281(3) 0.4852(2) 0.56889(13) 0.0246(6) Uani 1 1 d .
H19A H -0.166(3) 0.528(2) 0.5414(13) 0.032(7) Uiso 1 1 d .
H19B H -0.292(4) 0.522(3) 0.5838(15) 0.054(11) Uiso 1 1 d .
H19C H -0.284(4) 0.436(2) 0.5416(15) 0.048(10) Uiso 1 1 d .
C20 C -0.0273(3) 0.4004(2) 0.79026(12) 0.0209(6) Uani 1 1 d .
H20A H -0.115(3) 0.4398(19) 0.7961(12) 0.024(7) Uiso 1 1 d .
H20B H 0.060(3) 0.428(2) 0.8106(14) 0.030(8) Uiso 1 1 d .
H20C H -0.042(3) 0.336(2) 0.8083(13) 0.037(8) Uiso 1 1 d .
C21 C 0.3980(3) 0.16630(18) 0.82636(11) 0.0178(5) Uani 1 1 d .
H21A H 0.316(3) 0.1341(17) 0.8072(11) 0.014(6) Uiso 1 1 d .
H21B H 0.481(3) 0.1254(18) 0.8259(10) 0.012(6) Uiso 1 1 d .
C22 C 0.3738(3) 0.1981(2) 0.89241(12) 0.0263(6) Uani 1 1 d .
H22A H 0.347(3) 0.136(2) 0.9141(13) 0.043(8) Uiso 1 1 d .
H22B H 0.284(3) 0.255(2) 0.8903(13) 0.042(8) Uiso 1 1 d .
C23 C 0.5212(4) 0.2450(2) 0.92369(12) 0.0288(6) Uani 1 1 d .
H23A H 0.606(3) 0.198(2) 0.9300(13) 0.036(8) Uiso 1 1 d .
H23B H 0.501(3) 0.271(2) 0.9636(14) 0.037(8) Uiso 1 1 d .
C24 C 0.5820(3) 0.32726(19) 0.88378(11) 0.0221(6) Uani 1 1 d .
H24A H 0.674(3) 0.348(2) 0.9010(13) 0.032(8) Uiso 1 1 d .
H24B H 0.511(3) 0.3894(19) 0.8847(10) 0.019(6) Uiso 1 1 d .
C25 C 0.5925(3) 0.29391(19) 0.81695(11) 0.0180(5) Uani 1 1 d .
H25A H 0.663(3) 0.244(2) 0.8170(11) 0.018(7) Uiso 1 1 d .
H25B H 0.624(3) 0.351(2) 0.7903(11) 0.026(7) Uiso 1 1 d .

loop_
_atom_site_aniso_label
_atom_site_aniso_U_11
_atom_site_aniso_U_22
_atom_site_aniso_U_33
_atom_site_aniso_U_23
_atom_site_aniso_U_13
_atom_site_aniso_U_12
Pd1 0.01331(13) 0.00804(11) 0.01207(11) -0.00062(6) 0.00107(7) 0.00044(6)
Cl1 0.0252(4) 0.0130(3) 0.0155(3) -0.0025(2) 0.0047(2) 0.0012(2)
Cl2 0.0211(3) 0.0118(3) 0.0198(3) 0.0031(2) 0.0040(2) 0.0002(2)
N1 0.0154(11) 0.0112(10) 0.0163(10) 0.0008(8) 0.0023(8) -0.0010(8)
N2 0.0142(12) 0.0093(10) 0.0183(10) 0.0040(8) -0.0005(8) -0.0019(9)
N3 0.0138(11) 0.0104(10) 0.0166(10) 0.0005(7) -0.0015(8) -0.0012(8)
C1 0.0149(13) 0.0123(12) 0.0179(12) 0.0043(9) -0.0018(10) -0.0031(10)
C2 0.0167(13) 0.0092(11) 0.0179(12) -0.0012(9) 0.0045(9) -0.0003(10)
C3 0.0181(13) 0.0128(11) 0.0174(11) 0.0003(9) 0.0037(9) -0.0009(10)
C4 0.0234(15) 0.0142(12) 0.0248(13) 0.0042(10) 0.0073(11) 0.0030(11)
C5 0.0291(16) 0.0149(12) 0.0236(13) -0.0010(10) 0.0120(11) -0.0028(11)
C6 0.0264(15) 0.0220(13) 0.0139(12) -0.0028(10) 0.0056(10) -0.0033(11)
C7 0.0156(14) 0.0160(12) 0.0188(12) 0.0026(9) 0.0023(9) -0.0040(10)
C8 0.0262(15) 0.0166(12) 0.0216(12) 0.0019(10) -0.0007(11) 0.0022(11)
C9 0.0520(19) 0.0212(14) 0.0303(14) -0.0037(11) 0.0180(14) 0.0058(13)
C10 0.0217(15) 0.0263(14) 0.0184(12) 0.0045(10) -0.0025(10) 0.0026(11)
C11 0.0138(13) 0.0118(11) 0.0116(11) -0.0054(8) 0.0023(9) 0.0025(10)
C12 0.0115(13) 0.0094(11) 0.0187(11) 0.0019(8) -0.0018(9) -0.0028(9)
C13 0.0133(13) 0.0091(11) 0.0213(12) 0.0001(9) 0.0002(9) -0.0042(10)
C14 0.0193(14) 0.0156(12) 0.0178(12) 0.0011(9) -0.0026(10) -0.0053(10)
C15 0.0130(13) 0.0118(12) 0.0274(13) 0.0044(9) -0.0016(10) -0.0019(10)
C16 0.0119(14) 0.0089(12) 0.0305(14) -0.0010(9) 0.0024(11) 0.0003(10)
C17 0.0112(13) 0.0105(11) 0.0238(12) -0.0020(9) 0.0009(9) -0.0046(10)
C18 0.0204(15) 0.0152(13) 0.0186(13) -0.0004(10) 0.0026(11) 0.0000(11)
C19 0.0189(15) 0.0227(15) 0.0314(15) 0.0093(12) -0.0007(12) 0.0024(13)
C20 0.0167(16) 0.0218(14) 0.0244(14) -0.0048(11) 0.0032(11) 0.0018(12)
C21 0.0162(15) 0.0116(12) 0.0244(13) 0.0034(9) -0.0038(11) -0.0014(11)
C22 0.0321(17) 0.0255(14) 0.0209(13) 0.0074(11) -0.0003(11) -0.0048(13)
C23 0.0376(18) 0.0286(16) 0.0185(14) 0.0041(11) -0.0068(12) -0.0040(14)
C24 0.0225(16) 0.0172(13) 0.0242(13) 0.0007(10) -0.0111(11) -0.0035(12)
C25 0.0121(14) 0.0162(13) 0.0247(13) 0.0040(10) -0.0040(10) 0.0002(11)

loop_
_atom_type_symbol
_atom_type_description
_atom_type_scat_dispersion_real
_atom_type_scat_dispersion_imag
_atom_type_scat_source
C C 0.0033 0.0016 'International Tables Vol C Tables 4.2.6.8 and 6.1.1.4'
H H 0.0000 0.0000 'International Tables Vol C Tables 4.2.6.8 and 6.1.1.4'
Cl Cl 0.1484 0.1585 'International Tables Vol C Tables 4.2.6.8 and 6.1.1.4'
N N 0.0061 0.0033 'International Tables Vol C Tables 4.2.6.8 and 6.1.1.4'
Pd Pd -0.9988 1.0072 'International Tables Vol C Tables 4.2.6.8 and 6.1.1.4'

loop_
_geom_angle_atom_site_label_1
_geom_angle_atom_site_label_2
_geom_angle_atom_site_label_3
_geom_angle
Cl1 Pd1 Cl2 89.91(2)
C1 Pd1 Cl1 173.94(7)
C1 Pd1 Cl2 93.47(7)
C1 Pd1 C11 87.51(8)
C11 Pd1 Cl1 89.08(6)
C11 Pd1 Cl2 178.92(6)
C1 N1 C2 172.0(2)
C11 N2 H2 121.4(18)
C11 N2 C12 123.54(19)
C12 N2 H2 115.0(18)
C11 N3 C21 124.1(2)
C11 N3 C25 121.81(19)
C25 N3 C21 111.33(19)
N1 C1 Pd1 174.4(2)
N1 C2 C3 116.94(19)
C7 C2 N1 119.3(2)
C7 C2 C3 123.7(2)
C2 C3 C8 121.6(2)
C4 C3 C2 116.5(2)
C4 C3 C8 121.9(2)
C3 C4 H4 115.0(16)
C5 C4 C3 122.4(2)
C5 C4 H4 122.6(16)
C4 C5 C9 120.7(2)
C6 C5 C4 118.4(2)
C6 C5 C9 120.9(2)
C5 C6 H6 119.7(16)
C5 C6 C7 122.6(2)
C7 C6 H6 117.6(16)
C2 C7 C10 122.8(2)
C6 C7 C2 116.4(2)
C6 C7 C10 120.8(2)
C3 C8 H8A 109.5
C3 C8 H8B 109.5
C3 C8 H8C 109.5
H8A C8 H8B 109.5
H8A C8 H8C 109.5
H8B C8 H8C 109.5
C5 C9 H9A 109.5
C5 C9 H9B 109.5
C5 C9 H9C 109.5
H9A C9 H9B 109.5
H9A C9 H9C 109.5
H9B C9 H9C 109.5
C7 C10 H10A 109.5
C7 C10 H10B 109.5
C7 C10 H10C 109.5
H10A C10 H10B 109.5
H10A C10 H10C 109.5
H10B C10 H10C 109.5
N2 C11 Pd1 119.97(16)
N2 C11 N3 119.8(2)
N3 C11 Pd1 120.20(16)
C13 C12 N2 119.8(2)
C13 C12 C17 121.5(2)
C17 C12 N2 118.58(19)
C12 C13 C18 123.3(2)
C14 C13 C12 118.0(2)
C14 C13 C18 118.6(2)
C13 C14 H14 118.9(14)
C15 C14 C13 122.3(2)
C15 C14 H14 118.9(14)
C14 C15 C16 118.2(2)
C14 C15 C19 119.8(2)
C16 C15 C19 122.0(2)
C15 C16 H16 114.9(16)
C15 C16 C17 122.0(2)
C17 C16 H16 123.1(16)
C12 C17 C20 120.8(2)
C16 C17 C12 117.8(2)
C16 C17 C20 121.3(2)
C13 C18 H18A 115.9(15)
C13 C18 H18B 111.7(15)
C13 C18 H18C 108.9(15)
H18A C18 H18B 104(2)
H18A C18 H18C 106(2)
H18B C18 H18C 111(2)
C15 C19 H19A 109.6(15)
C15 C19 H19B 116(2)
C15 C19 H19C 107.3(18)
H19A C19 H19B 107(3)
H19A C19 H19C 107(2)
H19B C19 H19C 109(3)
C17 C20 H20A 107.2(16)
C17 C20 H20B 113.3(18)
C17 C20 H20C 109.9(17)
H20A C20 H20B 111(2)
H20A C20 H20C 108(2)
H20B C20 H20C 108(2)
N3 C21 H21A 112.6(15)
N3 C21 H21B 103.3(15)
N3 C21 C22 108.9(2)
H21A C21 H21B 108(2)
C22 C21 H21A 112.9(14)
C22 C21 H21B 111.1(14)
C21 C22 H22A 105.4(17)
C21 C22 H22B 108.6(15)
C21 C22 C23 110.1(2)
H22A C22 H22B 114(2)
C23 C22 H22A 111.3(17)
C23 C22 H22B 107.5(16)
C22 C23 H23A 112.8(17)
C22 C23 H23B 109.3(17)
H23A C23 H23B 108(2)
C24 C23 C22 111.7(2)
C24 C23 H23A 104.7(17)
C24 C23 H23B 109.9(17)
C23 C24 H24A 109.7(18)
C23 C24 H24B 109.2(13)
H24A C24 H24B 105(2)
C25 C24 C23 112.2(2)
C25 C24 H24A 110.8(17)
C25 C24 H24B 110.0(13)
N3 C25 C24 109.6(2)
N3 C25 H25A 107.9(16)
N3 C25 H25B 109.8(15)
C24 C25 H25A 108.5(15)
C24 C25 H25B 111.1(14)
H25A C25 H25B 110(2)

loop_
_geom_bond_atom_site_label_1
_geom_bond_atom_site_label_2
_geom_bond_distance
Pd1 Cl1 2.3067(6)
Pd1 Cl2 2.3817(7)
Pd1 C1 1.922(2)
Pd1 C11 2.006(2)
N1 C1 1.159(3)
N1 C2 1.400(3)
N2 H2 0.77(2)
N2 C11 1.325(3)
N2 C12 1.439(3)
N3 C11 1.329(3)
N3 C21 1.473(3)
N3 C25 1.466(3)
C2 C3 1.402(3)
C2 C7 1.395(3)
C3 C4 1.391(3)
C3 C8 1.498(3)
C4 H4 0.92(3)
C4 C5 1.388(4)
C5 C6 1.387(3)
C5 C9 1.505(3)
C6 H6 0.93(3)
C6 C7 1.393(3)
C7 C10 1.496(3)
C8 H8A 0.9800
C8 H8B 0.9800
C8 H8C 0.9800
C9 H9A 0.9800
C9 H9B 0.9800
C9 H9C 0.9800
C10 H10A 0.9800
C10 H10B 0.9800
C10 H10C 0.9800
C12 C13 1.391(3)
C12 C17 1.404(3)
C13 C14 1.390(3)
C13 C18 1.506(3)
C14 H14 0.94(2)
C14 C15 1.385(3)
C15 C16 1.387(4)
C15 C19 1.504(3)
C16 H16 0.91(3)
C16 C17 1.392(3)
C17 C20 1.502(3)
C18 H18A 0.96(3)
C18 H18B 0.96(2)
C18 H18C 0.97(3)
C19 H19A 1.02(3)
C19 H19B 0.83(3)
C19 H19C 0.98(3)
C20 H20A 0.94(3)
C20 H20B 0.91(3)
C20 H20C 0.96(3)
C21 H21A 0.90(3)
C21 H21B 0.90(2)
C21 C22 1.518(3)
C22 H22A 0.99(3)
C22 H22B 1.09(3)
C22 C23 1.526(4)
C23 H23A 0.97(3)
C23 H23B 0.96(3)
C23 C24 1.523(4)
C24 H24A 0.89(3)
C24 H24B 1.04(3)
C24 C25 1.518(3)
C25 H25A 0.91(3)
C25 H25B 1.01(3)

loop_
_geom_torsion_atom_site_label_1
_geom_torsion_atom_site_label_2
_geom_torsion_atom_site_label_3
_geom_torsion_atom_site_label_4
_geom_torsion
N1 C2 C3 C4 177.8(2)
N1 C2 C3 C8 -1.5(3)
N1 C2 C7 C6 -176.4(2)
N1 C2 C7 C10 3.7(3)
N2 C12 C13 C14 -177.4(2)
N2 C12 C13 C18 7.4(3)
N2 C12 C17 C16 178.6(2)
N2 C12 C17 C20 -4.0(3)
N3 C21 C22 C23 -58.4(3)
C2 C3 C4 C5 -1.4(4)
C3 C2 C7 C6 2.0(3)
C3 C2 C7 C10 -177.8(2)
C3 C4 C5 C6 2.0(4)
C3 C4 C5 C9 -177.0(2)
C4 C5 C6 C7 -0.6(4)
C5 C6 C7 C2 -1.3(4)
C5 C6 C7 C10 178.5(2)
C7 C2 C3 C4 -0.7(3)
C7 C2 C3 C8 -180.0(2)
C8 C3 C4 C5 177.9(2)
C9 C5 C6 C7 178.4(2)
C11 N2 C12 C13 83.6(3)
C11 N2 C12 C17 -99.7(3)
C11 N3 C21 C22 -96.9(3)
C11 N3 C25 C24 100.3(2)
C12 N2 C11 Pd1 4.4(3)
C12 N2 C11 N3 -175.52(19)
C12 C13 C14 C15 -2.3(3)
C13 C12 C17 C16 -4.8(3)
C13 C12 C17 C20 172.7(2)
C13 C14 C15 C16 -2.4(4)
C13 C14 C15 C19 179.0(2)
C14 C15 C16 C17 3.6(3)
C15 C16 C17 C12 -0.2(3)
C15 C16 C17 C20 -177.6(2)
C17 C12 C13 C14 5.9(3)
C17 C12 C13 C18 -169.3(2)
C18 C13 C14 C15 173.1(2)
C19 C15 C16 C17 -177.7(2)
C21 N3 C11 Pd1 171.62(16)
C21 N3 C11 N2 -8.5(3)
C21 N3 C25 C24 -61.7(2)
C21 C22 C23 C24 51.8(3)
C22 C23 C24 C25 -49.7(3)
C23 C24 C25 N3 53.6(3)
C25 N3 C11 Pd1 11.9(3)
C25 N3 C11 N2 -168.1(2)
C25 N3 C21 C22 64.7(3)
